data_2209104
loop_
_publ_author_name
'Hui-Yan Liu'
'Hai-Ying Wang'
'Feng Gao'
'Zai-Sheng Lu'
'De-Zhong Niu'

_publ_section_title
;
 Tris(propane-1,3-diammonium) di-\m~5~-phosphato-pentamolybdate(VI)
 tetrahydrate
;
_journal_coeditor_code BT2077
_journal_issue 6
_journal_name_full 'Acta Crystallographica Section E'
_journal_page_first m1260
_journal_page_last m1262
_journal_paper_doi 10.1107/S1600536806016941
_journal_volume 62
_journal_year 2006
_chemical_formula_iupac '(C3 H12 N2)3 [Mo5 O15 (P O4)2], 4H2 O'
_chemical_formula_moiety '3C3 H12 N2 2+, Mo5 O23 P2 6-, 4H2 O'
_chemical_formula_sum 'C9 H44 Mo5 N6 O27 P2'
_chemical_formula_weight 1210.14
_chemical_name_systematic
;Tris(propane-1,3-diammonium) di-\m~5~-phosphato-pentamolybdate(VI)
 tetrahydrate
;
_space_group_IT_number 14
_symmetry_cell_setting monoclinic
_symmetry_space_group_name_Hall '-P 2yn'
_symmetry_space_group_name_H-M 'P 1 21/n 1'
_atom_sites_solution_hydrogens geom
_atom_sites_solution_primary direct
_atom_sites_solution_secondary difmap
_audit_creation_method SHELXL-97
_cell_angle_alpha 90.00
_cell_angle_beta 98.398(3)
_cell_angle_gamma 90.00
_cell_formula_units_Z 4
_cell_length_a 12.971(3)
_cell_length_b 15.608(3)
_cell_length_c 16.750(3)
_cell_measurement_reflns_used 13972
_cell_measurement_temperature 298(2)
_cell_measurement_theta_max 28.34
_cell_measurement_theta_min 2.272
_cell_volume 3354.7(12)
_computing_cell_refinement 'SAINT (Bruker, 1999)'
_computing_data_collection 'SMART (Bruker, 1998)'
_computing_data_reduction SAINT
_computing_molecular_graphics 'SHELXTL (Sheldrick, 1997b)'
_computing_publication_material SHELXTL
_computing_structure_refinement 'SHELXL97 (Sheldrick, 1997a)'
_computing_structure_solution 'SHELXS97 (Sheldrick, 1997a)'
_diffrn_ambient_temperature 298(2)
_diffrn_measured_fraction_theta_full 0.969
_diffrn_measured_fraction_theta_max 0.969
_diffrn_measurement_device_type 'Bruker SMART CCD area-detector'
_diffrn_measurement_method '\f and \w'
_diffrn_radiation_monochromator graphite
_diffrn_radiation_source 'fine-focus sealed tube'
_diffrn_radiation_type MoK\a
_diffrn_radiation_wavelength 0.71073
_diffrn_reflns_av_R_equivalents 0.0237
_diffrn_reflns_av_sigmaI/netI 0.0281
_diffrn_reflns_limit_h_max 16
_diffrn_reflns_limit_h_min -17
_diffrn_reflns_limit_k_max 20
_diffrn_reflns_limit_k_min -10
_diffrn_reflns_limit_l_max 22
_diffrn_reflns_limit_l_min -21
_diffrn_reflns_number 21375
_diffrn_reflns_theta_full 28.34
_diffrn_reflns_theta_max 28.34
_diffrn_reflns_theta_min 1.86
_exptl_absorpt_coefficient_mu 2.021
_exptl_absorpt_correction_T_max 0.7514
_exptl_absorpt_correction_T_min 0.5466
_exptl_absorpt_correction_type multi-scan
_exptl_absorpt_process_details '(SADABS; Sheldrick, 1996)'
_exptl_crystal_colour colourless
_exptl_crystal_density_diffrn 2.396
_exptl_crystal_density_method 'not measured'
_exptl_crystal_description block
_exptl_crystal_F_000 2384
_exptl_crystal_size_max 0.34
_exptl_crystal_size_mid 0.17
_exptl_crystal_size_min 0.15
_refine_diff_density_max 0.716
_refine_diff_density_min -2.466
_refine_ls_extinction_method none
_refine_ls_goodness_of_fit_ref 1.012
_refine_ls_hydrogen_treatment mixed
_refine_ls_matrix_type full
_refine_ls_number_parameters 466
_refine_ls_number_reflns 8130
_refine_ls_number_restraints 13
_refine_ls_restrained_S_all 1.013
_refine_ls_R_factor_all 0.0370
_refine_ls_R_factor_gt 0.0328
_refine_ls_shift/su_max 0.001
_refine_ls_shift/su_mean 0.000
_refine_ls_structure_factor_coef Fsqd
_refine_ls_weighting_details 'calc w=1/[\s^2^(Fo^2^)+(0.0640P)^2^+2.6086P] where P=(Fo^2^+2Fc^2^)/3'
_refine_ls_weighting_scheme calc
_refine_ls_wR_factor_gt 0.0896
_refine_ls_wR_factor_ref 0.0919
_reflns_number_gt 7286
_reflns_number_total 8130
_reflns_threshold_expression I>2\s(I)
_cod_data_source_file bt2077.cif
_cod_data_source_block I
_cod_depositor_comments
;
The following automatic conversions were performed:
'_symmetry_cell_setting' value 'Monoclinic' changed to 'monoclinic'
according to '/home/saulius/struct/CIF-dictionaries/cif_core.dic'
dictionary named 'cif_core.dic' version 2.4.1 from 2010-06-29.

Automatic conversion script
Id: cif_fix_enum 1527 2010-12-29 10:47:43Z saulius 

The following automatic conversions were performed:

'_symmetry_cell_setting' value 'Monoclinic' changed to 'monoclinic'
according to /home/saulius/struct/CIF-dictionaries/cif_core.dic
dictionary named 'cif_core.dic' version 2.4.1 from 2010-06-29.

Automatic conversion script
Id: cif_fix_values 1715 2011-07-08 13:25:40Z adriana 
;
_cod_original_cell_volume 3354.5(12)
_cod_original_sg_symbol_H-M 'P 21/n'
_cod_database_code 2209104
_cod_database_fobs_code 2209104

loop_
_symmetry_equiv_pos_as_xyz
'x, y, z'
'-x+1/2, y+1/2, -z+1/2'
'-x, -y, -z'
'x-1/2, -y-1/2, z-1/2'

loop_
_atom_site_type_symbol
_atom_site_label
_atom_site_fract_x
_atom_site_fract_y
_atom_site_fract_z
_atom_site_U_iso_or_equiv
_atom_site_adp_type
_atom_site_calc_flag
_atom_site_refinement_flags
_atom_site_occupancy
Mo Mo1 0.94322(2) 0.831621(18) 0.394089(16) 0.01625(7) Uani d . 1
Mo Mo2 1.08455(2) 0.649617(18) 0.412108(16) 0.01531(7) Uani d . 1
Mo Mo3 1.12745(2) 0.588057(18) 0.227447(16) 0.01562(7) Uani d . 1
Mo Mo4 0.99401(2) 0.714039(18) 0.087232(16) 0.01610(7) Uani d . 1
Mo Mo5 0.84299(2) 0.846657(18) 0.177606(17) 0.01679(7) Uani d . 1
N N1 0.7517(3) 0.5646(2) -0.0759(2) 0.0308(7) Uani d . 1
H H1A 0.6993 0.5810 -0.1131 0.046 Uiso calc R 1
H H1B 0.8109 0.5659 -0.0968 0.046 Uiso calc R 1
H H1C 0.7565 0.6000 -0.0338 0.046 Uiso calc R 1
N N2 0.8820(2) 0.4445(2) 0.16406(19) 0.0265(7) Uani d . 1
H H2A 0.8708 0.4682 0.2103 0.040 Uiso calc R 1
H H2B 0.9465 0.4563 0.1554 0.040 Uiso calc R 1
H H2C 0.8739 0.3879 0.1667 0.040 Uiso calc R 1
N N3 0.3877(2) 0.7718(2) 0.2341(2) 0.0316(7) Uani d . 1
H H3A 0.3258 0.7956 0.2362 0.047 Uiso calc R 1
H H3B 0.4355 0.8127 0.2342 0.047 Uiso calc R 1
H H3C 0.4047 0.7381 0.2768 0.047 Uiso calc R 1
N N4 0.6141(3) 0.5634(2) 0.1915(2) 0.0347(8) Uani d . 1
H H4A 0.6312 0.5204 0.2258 0.052 Uiso calc R 1
H H4B 0.6651 0.6021 0.1970 0.052 Uiso calc R 1
H H4C 0.6047 0.5434 0.1412 0.052 Uiso calc R 1
N N5 0.8100(2) 0.5232(2) 0.43172(17) 0.0234(6) Uani d . 1
H H5A 0.8248 0.5367 0.3830 0.035 Uiso calc R 1
H H5B 0.7637 0.4807 0.4273 0.035 Uiso calc R 1
H H5C 0.8679 0.5065 0.4630 0.035 Uiso calc R 1
N N6 0.6103(2) 0.5238(2) 0.63182(18) 0.0254(6) Uani d . 1
H H6A 0.5507 0.4950 0.6302 0.038 Uiso calc R 1
H H6B 0.6033 0.5756 0.6525 0.038 Uiso calc R 1
H H6C 0.6610 0.4956 0.6625 0.038 Uiso calc R 1
O O1 1.07591(18) 0.86166(15) 0.32927(14) 0.0179(5) Uani d . 1
O O2 1.13682(17) 0.71418(14) 0.29794(14) 0.0167(5) Uani d . 1
O O3 1.01401(17) 0.79884(15) 0.19509(14) 0.0172(5) Uani d . 1
O O4 1.20079(19) 0.84521(16) 0.23048(16) 0.0228(5) Uani d . 1
O O5 0.94128(17) 0.69198(15) 0.33634(13) 0.0153(4) Uani d . 1
O O6 0.95592(17) 0.63188(15) 0.19752(13) 0.0160(4) Uani d . 1
O O7 0.80030(17) 0.71930(15) 0.22328(14) 0.0187(5) Uani d . 1
O O8 0.82453(19) 0.56961(16) 0.27749(14) 0.0202(5) Uani d . 1
O O9 1.05278(18) 0.76051(16) 0.45166(13) 0.0195(5) Uani d . 1
O O10 1.08211(19) 0.56244(15) 0.32820(14) 0.0181(5) Uani d . 1
O O11 1.12311(18) 0.66545(15) 0.13965(14) 0.0187(5) Uani d . 1
O O12 0.86285(18) 0.77282(16) 0.09068(14) 0.0206(5) Uani d . 1
O O13 0.86880(19) 0.86828(16) 0.29149(14) 0.0202(5) Uani d . 1
O O14 0.9679(2) 0.92812(17) 0.44008(16) 0.0281(6) Uani d . 1
O O15 0.8391(2) 0.79525(17) 0.43723(16) 0.0264(6) Uani d . 1
O O16 1.0267(2) 0.58576(17) 0.47605(16) 0.0284(6) Uani d . 1
O O17 1.2142(2) 0.64440(17) 0.45035(16) 0.0266(6) Uani d . 1
O O18 1.09275(19) 0.49329(16) 0.17670(15) 0.0232(5) Uani d . 1
O O19 1.25987(19) 0.57837(17) 0.25180(16) 0.0251(5) Uani d . 1
O O20 1.0470(2) 0.78131(18) 0.02358(16) 0.0286(6) Uani d . 1
O O21 0.9443(2) 0.63196(17) 0.02592(15) 0.0252(5) Uani d . 1
O O22 0.8909(2) 0.94282(16) 0.14534(16) 0.0252(5) Uani d . 1
O O23 0.71168(19) 0.86363(17) 0.15633(16) 0.0255(5) Uani d D 1
O O24 0.6928(2) 0.65571(18) 0.05909(18) 0.0313(6) Uani d D 1
O O25 0.5015(2) 0.8998(2) 0.1723(2) 0.0384(7) Uani d D 1
O O26 0.8493(2) 0.2627(2) 0.1756(2) 0.0394(7) Uani d D 1
O O27 0.4069(3) 0.6743(2) 0.38290(19) 0.0423(8) Uani d D 1
P P1 1.10962(6) 0.80475(5) 0.26312(5) 0.01376(16) Uani d . 1
P P2 0.87970(6) 0.65162(5) 0.25865(5) 0.01339(16) Uani d . 1
C C1 0.7324(3) 0.4761(3) -0.0491(2) 0.0287(8) Uani d . 1
H H1D 0.7259 0.4381 -0.0954 0.034 Uiso calc R 1
H H1E 0.6668 0.4749 -0.0277 0.034 Uiso calc R 1
C C2 0.8177(3) 0.4434(2) 0.0143(2) 0.0246(7) Uani d . 1
H H2D 0.8849 0.4599 0.0003 0.030 Uiso calc R 1
H H2E 0.8150 0.3814 0.0161 0.030 Uiso calc R 1
C C3 0.8061(3) 0.4795(2) 0.09673(19) 0.0206(7) Uani d . 1
H H3D 0.8143 0.5413 0.0953 0.025 Uiso calc R 1
H H3E 0.7361 0.4677 0.1077 0.025 Uiso calc R 1
C C4 0.3829(3) 0.7206(3) 0.1597(3) 0.0313(8) Uani d . 1
H H4D 0.3630 0.7577 0.1135 0.038 Uiso calc R 1
H H4E 0.3293 0.6773 0.1594 0.038 Uiso calc R 1
C C5 0.4853(3) 0.6772(3) 0.1510(2) 0.0309(8) Uani d . 1
H H5D 0.4811 0.6552 0.0964 0.037 Uiso calc R 1
H H5E 0.5403 0.7198 0.1584 0.037 Uiso calc R 1
C C6 0.5148(3) 0.6046(3) 0.2093(2) 0.0342(9) Uani d . 1
H H6D 0.4593 0.5625 0.2043 0.041 Uiso calc R 1
H H6E 0.5247 0.6263 0.2642 0.041 Uiso calc R 1
C C7 0.7662(3) 0.5989(2) 0.4679(2) 0.0290(8) Uani d . 1
H H7A 0.7042 0.6176 0.4327 0.035 Uiso calc R 1
H H7B 0.8166 0.6451 0.4717 0.035 Uiso calc R 1
C C8 0.7381(3) 0.5813(3) 0.5509(2) 0.0275(8) Uani d . 1
H H8A 0.7325 0.6354 0.5785 0.033 Uiso calc R 1
H H8B 0.7939 0.5487 0.5818 0.033 Uiso calc R 1
C C9 0.6365(3) 0.5322(2) 0.5489(2) 0.0237(7) Uani d . 1
H H9A 0.5809 0.5623 0.5151 0.028 Uiso calc R 1
H H9B 0.6434 0.4758 0.5259 0.028 Uiso calc R 1
H H1 0.710(4) 0.682(4) 0.102(2) 0.080 Uiso d D 1
H H2 0.648(4) 0.685(3) 0.029(3) 0.080 Uiso d D 1
H H3 0.492(4) 0.9511(18) 0.158(4) 0.080 Uiso d D 1
H H4 0.565(2) 0.888(4) 0.163(4) 0.080 Uiso d D 1
H H5 0.814(4) 0.242(4) 0.208(2) 0.080 Uiso d D 1
H H6 0.813(4) 0.258(4) 0.1295(16) 0.080 Uiso d D 1
H H7 0.348(2) 0.676(4) 0.399(3) 0.080 Uiso d D 1
H H8 0.450(3) 0.693(4) 0.423(3) 0.080 Uiso d D 1

loop_
_atom_site_aniso_label
_atom_site_aniso_U_11
_atom_site_aniso_U_22
_atom_site_aniso_U_33
_atom_site_aniso_U_12
_atom_site_aniso_U_13
_atom_site_aniso_U_23
Mo1 0.01711(14) 0.01543(14) 0.01651(14) 0.00151(10) 0.00343(10) -0.00252(10)
Mo2 0.01646(14) 0.01465(14) 0.01420(13) 0.00109(10) 0.00016(10) 0.00057(10)
Mo3 0.01435(14) 0.01587(14) 0.01664(14) 0.00193(10) 0.00231(10) -0.00112(10)
Mo4 0.01587(14) 0.01843(15) 0.01363(13) -0.00105(10) 0.00096(10) -0.00018(10)
Mo5 0.01441(14) 0.01584(14) 0.01950(14) 0.00261(10) 0.00035(10) 0.00248(10)
N1 0.0290(17) 0.0354(19) 0.0264(16) 0.0056(14) -0.0015(13) 0.0031(14)
N2 0.0257(16) 0.0228(16) 0.0291(16) -0.0014(13) -0.0029(13) -0.0015(13)
N3 0.0217(16) 0.0310(18) 0.044(2) 0.0071(13) 0.0117(14) 0.0013(15)
N4 0.0283(18) 0.0347(19) 0.040(2) 0.0073(15) 0.0021(15) -0.0056(16)
N5 0.0282(15) 0.0242(16) 0.0184(14) -0.0044(13) 0.0055(12) -0.0008(12)
N6 0.0253(15) 0.0257(16) 0.0268(15) 0.0036(13) 0.0095(12) -0.0012(13)
O1 0.0173(11) 0.0160(11) 0.0207(11) -0.0016(9) 0.0041(9) -0.0048(9)
O2 0.0173(11) 0.0144(11) 0.0184(11) 0.0014(9) 0.0023(9) 0.0001(9)
O3 0.0152(11) 0.0176(11) 0.0178(11) 0.0012(9) -0.0010(8) 0.0004(9)
O4 0.0160(12) 0.0239(13) 0.0296(13) -0.0011(9) 0.0068(10) 0.0046(10)
O5 0.0143(10) 0.0169(11) 0.0142(10) 0.0015(9) 0.0004(8) -0.0026(9)
O6 0.0132(10) 0.0179(11) 0.0173(11) -0.0009(9) 0.0036(8) -0.0020(9)
O7 0.0133(11) 0.0185(12) 0.0238(12) 0.0015(9) 0.0005(9) 0.0018(9)
O8 0.0216(12) 0.0190(12) 0.0208(11) -0.0060(9) 0.0062(9) 0.0015(9)
O9 0.0224(12) 0.0182(12) 0.0165(11) 0.0020(9) -0.0015(9) -0.0046(9)
O10 0.0241(12) 0.0127(11) 0.0174(11) 0.0005(9) 0.0026(9) 0.0016(9)
O11 0.0157(11) 0.0217(12) 0.0189(11) 0.0015(9) 0.0032(9) 0.0000(9)
O12 0.0204(12) 0.0231(12) 0.0164(11) 0.0034(10) -0.0035(9) -0.0015(10)
O13 0.0194(11) 0.0213(12) 0.0197(11) 0.0059(9) 0.0016(9) 0.0006(10)
O14 0.0298(14) 0.0246(13) 0.0304(14) -0.0015(11) 0.0069(11) -0.0105(11)
O15 0.0263(13) 0.0241(13) 0.0308(14) 0.0016(10) 0.0110(11) 0.0007(11)
O16 0.0333(15) 0.0271(14) 0.0252(13) -0.0022(11) 0.0055(11) 0.0080(11)
O17 0.0209(13) 0.0304(15) 0.0267(13) 0.0023(10) -0.0028(10) -0.0010(11)
O18 0.0240(12) 0.0198(12) 0.0264(13) -0.0005(10) 0.0057(10) -0.0081(10)
O19 0.0182(12) 0.0268(13) 0.0293(13) 0.0021(10) 0.0002(10) 0.0013(11)
O20 0.0291(14) 0.0323(15) 0.0243(13) -0.0058(11) 0.0034(11) 0.0086(11)
O21 0.0236(13) 0.0280(14) 0.0235(12) -0.0017(11) 0.0017(10) -0.0072(11)
O22 0.0227(12) 0.0212(13) 0.0314(14) 0.0003(10) 0.0032(10) 0.0049(11)
O23 0.0174(12) 0.0254(13) 0.0324(14) 0.0037(10) -0.0004(10) 0.0043(11)
O24 0.0283(14) 0.0277(15) 0.0337(15) 0.0057(11) -0.0090(12) -0.0012(12)
O25 0.0323(16) 0.0276(15) 0.059(2) 0.0019(12) 0.0181(15) 0.0018(15)
O26 0.0379(17) 0.0371(17) 0.0440(18) -0.0018(14) 0.0085(14) 0.0014(15)
O27 0.0391(18) 0.056(2) 0.0315(16) -0.0115(16) 0.0046(13) -0.0083(15)
P1 0.0123(4) 0.0137(4) 0.0151(4) -0.0013(3) 0.0012(3) -0.0002(3)
P2 0.0125(4) 0.0136(4) 0.0141(4) -0.0008(3) 0.0020(3) -0.0007(3)
C1 0.0269(19) 0.034(2) 0.0248(18) -0.0100(16) 0.0022(14) -0.0105(16)
C2 0.0284(18) 0.0201(17) 0.0273(18) -0.0003(14) 0.0106(15) -0.0025(14)
C3 0.0205(16) 0.0228(17) 0.0180(15) 0.0015(13) 0.0016(12) -0.0006(13)
C4 0.0266(19) 0.029(2) 0.038(2) 0.0022(16) 0.0043(16) 0.0001(17)
C5 0.031(2) 0.032(2) 0.032(2) 0.0067(17) 0.0131(16) -0.0001(17)
C6 0.031(2) 0.042(2) 0.031(2) 0.0115(18) 0.0072(16) -0.0015(18)
C7 0.037(2) 0.0195(18) 0.034(2) 0.0009(15) 0.0150(17) 0.0010(15)
C8 0.0256(18) 0.030(2) 0.0281(19) -0.0032(15) 0.0069(15) -0.0079(16)
C9 0.0253(18) 0.0251(18) 0.0209(16) -0.0011(14) 0.0037(14) -0.0022(14)

loop_
_atom_type_symbol
_atom_type_description
_atom_type_scat_dispersion_real
_atom_type_scat_dispersion_imag
_atom_type_scat_source
C C 0.0033 0.0016 'International Tables Vol C Tables 4.2.6.8 and 6.1.1.4'
H H 0.0000 0.0000 'International Tables Vol C Tables 4.2.6.8 and 6.1.1.4'
O O 0.0106 0.0060 'International Tables Vol C Tables 4.2.6.8 and 6.1.1.4'
Mo Mo -1.6832 0.6857 'International Tables Vol C Tables 4.2.6.8 and 6.1.1.4'
P P 0.1023 0.0942 'International Tables Vol C Tables 4.2.6.8 and 6.1.1.4'
N N 0.0061 0.0033 'International Tables Vol C Tables 4.2.6.8 and 6.1.1.4'

loop_
_geom_angle_atom_site_label_1
_geom_angle_atom_site_label_2
_geom_angle_atom_site_label_3
_geom_angle
O14 Mo1 O15 102.10(13)
O14 Mo1 O13 100.21(12)
O15 Mo1 O13 98.66(12)
O14 Mo1 O9 101.84(12)
O15 Mo1 O9 99.51(12)
O13 Mo1 O9 147.64(10)
O14 Mo1 O1 85.77(11)
O15 Mo1 O1 172.13(11)
O13 Mo1 O1 79.88(10)
O9 Mo1 O1 78.47(10)
O14 Mo1 O5 169.71(11)
O15 Mo1 O5 84.62(10)
O13 Mo1 O5 86.30(9)
O9 Mo1 O5 69.08(9)
O1 Mo1 O5 87.57(8)
O17 Mo2 O16 103.55(13)
O17 Mo2 O9 99.35(11)
O16 Mo2 O9 99.96(12)
O17 Mo2 O10 98.50(12)
O16 Mo2 O10 94.70(12)
O9 Mo2 O10 153.49(10)
O17 Mo2 O5 159.01(11)
O16 Mo2 O5 97.23(11)
O9 Mo2 O5 73.83(9)
O10 Mo2 O5 82.55(9)
O17 Mo2 O2 86.57(11)
O16 Mo2 O2 164.47(11)
O9 Mo2 O2 89.79(9)
O10 Mo2 O2 71.89(9)
O5 Mo2 O2 73.76(8)
O19 Mo3 O18 102.78(12)
O19 Mo3 O11 98.97(11)
O18 Mo3 O11 100.78(11)
O19 Mo3 O10 101.46(11)
O18 Mo3 O10 99.41(11)
O11 Mo3 O10 147.18(10)
O19 Mo3 O2 88.69(11)
O18 Mo3 O2 167.83(10)
O11 Mo3 O2 81.13(9)
O10 Mo3 O2 73.98(9)
O19 Mo3 O6 167.83(11)
O18 Mo3 O6 88.47(10)
O11 Mo3 O6 74.03(9)
O10 Mo3 O6 80.95(9)
O2 Mo3 O6 80.47(8)
O21 Mo4 O20 103.68(13)
O21 Mo4 O11 101.85(11)
O20 Mo4 O11 97.11(12)
O21 Mo4 O12 96.69(11)
O20 Mo4 O12 99.34(12)
O11 Mo4 O12 151.48(10)
O21 Mo4 O3 157.45(11)
O20 Mo4 O3 97.54(11)
O11 Mo4 O3 82.75(9)
O12 Mo4 O3 72.14(9)
O21 Mo4 O6 87.66(11)
O20 Mo4 O6 166.10(10)
O11 Mo4 O6 72.36(9)
O12 Mo4 O6 87.07(9)
O3 Mo4 O6 72.56(8)
O23 Mo5 O22 101.05(12)
O23 Mo5 O12 100.16(12)
O22 Mo5 O12 100.96(12)
O23 Mo5 O13 101.77(12)
O22 Mo5 O13 97.98(12)
O12 Mo5 O13 147.54(10)
O23 Mo5 O7 85.40(11)
O22 Mo5 O7 173.54(10)
O12 Mo5 O7 77.93(10)
O13 Mo5 O7 80.30(10)
O23 Mo5 O3 169.23(11)
O22 Mo5 O3 86.47(10)
O12 Mo5 O3 70.60(9)
O13 Mo5 O3 84.62(9)
O7 Mo5 O3 87.17(8)
C1 N1 H1A 109.5
C1 N1 H1B 109.5
H1A N1 H1B 109.5
C1 N1 H1C 109.5
H1A N1 H1C 109.5
H1B N1 H1C 109.5
C3 N2 H2A 109.5
C3 N2 H2B 109.5
H2A N2 H2B 109.5
C3 N2 H2C 109.5
H2A N2 H2C 109.5
H2B N2 H2C 109.5
C4 N3 H3A 109.5
C4 N3 H3B 109.5
H3A N3 H3B 109.5
C4 N3 H3C 109.5
H3A N3 H3C 109.5
H3B N3 H3C 109.5
C6 N4 H4A 109.5
C6 N4 H4B 109.5
H4A N4 H4B 109.5
C6 N4 H4C 109.5
H4A N4 H4C 109.5
H4B N4 H4C 109.5
C7 N5 H5A 109.5
C7 N5 H5B 109.5
H5A N5 H5B 109.5
C7 N5 H5C 109.5
H5A N5 H5C 109.5
H5B N5 H5C 109.5
C9 N6 H6A 109.5
C9 N6 H6B 109.5
H6A N6 H6B 109.5
C9 N6 H6C 109.5
H6A N6 H6C 109.5
H6B N6 H6C 109.5
P1 O1 Mo1 123.77(13)
P1 O2 Mo3 126.72(13)
P1 O2 Mo2 128.39(13)
Mo3 O2 Mo2 92.93(8)
P1 O3 Mo4 127.93(13)
P1 O3 Mo5 135.85(14)
Mo4 O3 Mo5 95.34(8)
P2 O5 Mo2 130.49(13)
P2 O5 Mo1 133.08(13)
Mo2 O5 Mo1 94.76(8)
P2 O6 Mo3 126.89(13)
P2 O6 Mo4 129.35(13)
Mo3 O6 Mo4 91.47(8)
P2 O7 Mo5 124.11(13)
Mo2 O9 Mo1 121.45(11)
Mo3 O10 Mo2 121.04(12)
Mo3 O11 Mo4 121.91(12)
Mo5 O12 Mo4 121.73(12)
Mo5 O13 Mo1 145.60(14)
H1 O24 H2 109(3)
H3 O25 H4 105(3)
H5 O26 H6 106(3)
H7 O27 H8 104(3)
O4 P1 O1 109.89(14)
O4 P1 O2 111.72(14)
O1 P1 O2 109.25(13)
O4 P1 O3 109.95(14)
O1 P1 O3 106.38(13)
O2 P1 O3 109.51(13)
O8 P2 O7 110.49(14)
O8 P2 O6 109.48(13)
O7 P2 O6 109.76(13)
O8 P2 O5 111.49(14)
O7 P2 O5 106.13(13)
O6 P2 O5 109.44(13)
N1 C1 C2 112.9(3)
N1 C1 H1D 109.0
C2 C1 H1D 109.0
N1 C1 H1E 109.0
C2 C1 H1E 109.0
H1D C1 H1E 107.8
C1 C2 C3 110.8(3)
C1 C2 H2D 109.5
C3 C2 H2D 109.5
C1 C2 H2E 109.5
C3 C2 H2E 109.5
H2D C2 H2E 108.1
N2 C3 C2 114.2(3)
N2 C3 H3D 108.7
C2 C3 H3D 108.7
N2 C3 H3E 108.7
C2 C3 H3E 108.7
H3D C3 H3E 107.6
N3 C4 C5 113.2(3)
N3 C4 H4D 108.9
C5 C4 H4D 108.9
N3 C4 H4E 108.9
C5 C4 H4E 108.9
H4D C4 H4E 107.7
C6 C5 C4 114.6(3)
C6 C5 H5D 108.6
C4 C5 H5D 108.6
C6 C5 H5E 108.6
C4 C5 H5E 108.6
H5D C5 H5E 107.6
C5 C6 N4 109.6(3)
C5 C6 H6D 109.7
N4 C6 H6D 109.7
C5 C6 H6E 109.7
N4 C6 H6E 109.7
H6D C6 H6E 108.2
N5 C7 C8 113.0(3)
N5 C7 H7A 109.0
C8 C7 H7A 109.0
N5 C7 H7B 109.0
C8 C7 H7B 109.0
H7A C7 H7B 107.8
C7 C8 C9 113.2(3)
C7 C8 H8A 108.9
C9 C8 H8A 108.9
C7 C8 H8B 108.9
C9 C8 H8B 108.9
H8A C8 H8B 107.7
N6 C9 C8 109.9(3)
N6 C9 H9A 109.7
C8 C9 H9A 109.7
N6 C9 H9B 109.7
C8 C9 H9B 109.7
H9A C9 H9B 108.2

loop_
_geom_bond_atom_site_label_1
_geom_bond_atom_site_label_2
_geom_bond_distance
_geom_bond_publ_flag
Mo1 O14 1.701(3) yes
Mo1 O15 1.719(3) yes
Mo1 O13 1.931(2) yes
Mo1 O9 1.944(2) yes
Mo1 O1 2.215(2) yes
Mo1 O5 2.383(2) yes
Mo2 O17 1.712(3) yes
Mo2 O16 1.714(3) yes
Mo2 O9 1.919(2) yes
Mo2 O10 1.953(2) yes
Mo2 O5 2.194(2) yes
Mo2 O2 2.347(2) yes
Mo3 O19 1.713(2) yes
Mo3 O18 1.732(2) yes
Mo3 O11 1.897(2) yes
Mo3 O10 1.909(2) yes
Mo3 O2 2.290(2) yes
Mo3 O6 2.312(2) yes
Mo4 O21 1.708(3) yes
Mo4 O20 1.711(3) yes
Mo4 O11 1.929(2) yes
Mo4 O12 1.941(2) yes
Mo4 O3 2.224(2) yes
Mo4 O6 2.360(2) yes
Mo5 O23 1.709(2) yes
Mo5 O22 1.740(3) yes
Mo5 O12 1.904(2) yes
Mo5 O13 1.918(2) yes
Mo5 O7 2.229(2) yes
Mo5 O3 2.318(2) yes
N1 C1 1.485(5) ?
N1 H1A 0.8900 ?
N1 H1B 0.8900 ?
N1 H1C 0.8900 ?
N2 C3 1.488(4) ?
N2 H2A 0.8900 ?
N2 H2B 0.8900 ?
N2 H2C 0.8900 ?
N3 C4 1.474(5) ?
N3 H3A 0.8900 ?
N3 H3B 0.8900 ?
N3 H3C 0.8900 ?
N4 C6 1.508(5) ?
N4 H4A 0.8900 ?
N4 H4B 0.8900 ?
N4 H4C 0.8900 ?
N5 C7 1.479(5) ?
N5 H5A 0.8900 ?
N5 H5B 0.8900 ?
N5 H5C 0.8900 ?
N6 C9 1.484(4) ?
N6 H6A 0.8900 ?
N6 H6B 0.8900 ?
N6 H6C 0.8900 ?
O1 P1 1.533(2) yes
O2 P1 1.550(2) yes
O3 P1 1.560(2) yes
O4 P1 1.512(2) yes
O5 P2 1.557(2) yes
O6 P2 1.554(2) yes
O7 P2 1.533(2) yes
O8 P2 1.522(2) yes
O24 H1 0.829(19) ?
O24 H2 0.841(19) ?
O25 H3 0.838(19) ?
O25 H4 0.880(15) ?
O26 H5 0.833(19) ?
O26 H6 0.849(19) ?
O27 H7 0.852(19) ?
O27 H8 0.858(19) ?
C1 C2 1.507(5) ?
C1 H1D 0.9700 ?
C1 H1E 0.9700 ?
C2 C3 1.519(5) ?
C2 H2D 0.9700 ?
C2 H2E 0.9700 ?
C3 H3D 0.9700 ?
C3 H3E 0.9700 ?
C4 C5 1.517(5) ?
C4 H4D 0.9700 ?
C4 H4E 0.9700 ?
C5 C6 1.508(6) ?
C5 H5D 0.9700 ?
C5 H5E 0.9700 ?
C6 H6D 0.9700 ?
C6 H6E 0.9700 ?
C7 C8 1.513(5) ?
C7 H7A 0.9700 ?
C7 H7B 0.9700 ?
C8 C9 1.520(5) ?
C8 H8A 0.9700 ?
C8 H8B 0.9700 ?
C9 H9A 0.9700 ?
C9 H9B 0.9700 ?

loop_
_geom_hbond_atom_site_label_D
_geom_hbond_atom_site_label_H
_geom_hbond_atom_site_label_A
_geom_hbond_site_symmetry_A
_geom_hbond_distance_DH
_geom_hbond_distance_HA
_geom_hbond_distance_DA
_geom_hbond_angle_DHA
N1 H1A O1 4_575 0.89 1.96 2.826(4) 164.0
N1 H1B O18 3_765 0.89 2.17 2.955(4) 147.4
N1 H1C O24 . 0.89 2.06 2.867(5) 150.6
N1 H1C O21 . 0.89 2.54 3.001(4) 112.6
N2 H2A O8 . 0.89 2.08 2.897(4) 152.1
N2 H2B O18 . 0.89 1.96 2.816(4) 159.6
N2 H2C O26 . 0.89 1.99 2.879(5) 176.9
N3 H3A O4 1_455 0.89 1.79 2.674(4) 174.6
N3 H3B O25 . 0.89 1.98 2.773(5) 147.9
N3 H3C O27 . 0.89 2.03 2.900(5) 164.3
N4 H4A O13 2_645 0.89 2.39 3.064(5) 132.4
N4 H4A O22 2_645 0.89 2.53 3.327(5) 149.7
N4 H4B O8 . 0.89 2.35 2.895(4) 119.4
N4 H4B O7 . 0.89 2.53 3.414(4) 174.1
N4 H4C O14 2_645 0.89 2.37 3.125(5) 143.1
N5 H5A O8 . 0.89 1.84 2.716(4) 167.4
N5 H5B O22 2_645 0.89 2.27 3.008(4) 140.6
N5 H5B O23 2_645 0.89 2.35 2.887(4) 118.6
N5 H5C O16 3_766 0.89 2.14 2.968(4) 154.6
N5 H5C O16 . 0.89 2.38 2.966(4) 123.1
N6 H6A O22 4_576 0.89 2.34 2.934(4) 124.5
N6 H6B O4 4_576 0.89 2.09 2.780(4) 134.1
N6 H6B O3 4_576 0.89 2.44 3.276(4) 157.7
N6 H6C O19 3_766 0.89 2.00 2.867(4) 163.1
O24 H1 O7 . 0.829(19) 2.27(2) 3.062(4) 161(5)
O24 H2 O9 4_575 0.841(19) 1.865(19) 2.700(4) 172(6)
O25 H3 O10 2_655 0.838(19) 2.01(3) 2.760(4) 148(5)
O25 H4 O23 . 0.880(15) 1.958(15) 2.834(4) 174(6)
O26 H5 O7 2_645 0.833(19) 2.03(3) 2.837(4) 163(6)
O26 H6 O15 2_645 0.849(19) 2.19(4) 2.907(4) 142(6)
O27 H7 O17 1_455 0.852(19) 2.10(3) 2.926(4) 163(7)
O27 H8 O20 4_576 0.858(19) 1.99(2) 2.843(4) 171(7)
